data_7021619
loop_
_publ_author_name
'Rosa, Vitor'
'Fliedel, Christophe'
'Ghisolfi, Alessio'
'Pattacini, Roberto'
'Avil\'es, Teresa'
'Braunstein, Pierre'

_publ_section_title
;
 Influence of a thioether function in short-bite diphosphine ligands on
 the nature of their silver complexes: structure of a trinuclear complex
 and of a coordination polymer.
;
_journal_issue 34
_journal_name_full 'Dalton transactions (Cambridge, England : 2003)'
_journal_page_first 12109
_journal_page_last 12119
_journal_paper_doi 10.1039/c3dt50555c
_journal_volume 42
_journal_year 2013
_chemical_formula_moiety 'C60 H50 Ag2 N2 P4, 2(B F4), 3(C H2 Cl2)'
_chemical_formula_sum 'C63 H56 Ag2 B2 Cl6 F8 N2 P4'
_chemical_formula_weight 1567.04
_chemical_name_systematic
;
?
;
_space_group_IT_number 15
_symmetry_cell_setting monoclinic
_symmetry_space_group_name_Hall '-C 2yc'
_symmetry_space_group_name_H-M 'C 1 2/c 1'
_atom_sites_solution_hydrogens geom
_atom_sites_solution_primary direct
_atom_sites_solution_secondary difmap
_audit_creation_method SHELXL-97
_cell_angle_alpha 90.00
_cell_angle_beta 108.176(2)
_cell_angle_gamma 90.00
_cell_formula_units_Z 4
_cell_length_a 22.4879(6)
_cell_length_b 13.4545(4)
_cell_length_c 23.2743(6)
_cell_measurement_reflns_used 13534
_cell_measurement_temperature 173(2)
_cell_measurement_theta_max 27.485
_cell_measurement_theta_min 0.998
_cell_volume 6690.6(3)
_computing_cell_refinement 'Denzo (Nonius B.V., 1998)'
_computing_data_collection 'Collect (Nonius B.V., 1998)'
_computing_data_reduction 'Denzo (Nonius B.V., 1998)'
_computing_molecular_graphics 'PLATON 98 (Spek, 1998)'
_computing_publication_material 'SHELXL-97 (Sheldrick, 1997)'
_computing_structure_refinement 'SHELXL-97 (Sheldrick, 1997)'
_computing_structure_solution 'SHELXS-97 (Sheldrick, 1997)'
_diffrn_ambient_temperature 173(2)
_diffrn_measured_fraction_theta_full 0.997
_diffrn_measured_fraction_theta_max 0.997
_diffrn_measurement_device_type KappaCCD
_diffrn_measurement_method 'phi and omega scans'
_diffrn_radiation_monochromator graphite
_diffrn_radiation_source 'sealed tube'
_diffrn_radiation_type MoK\a
_diffrn_radiation_wavelength 0.71073
_diffrn_reflns_av_R_equivalents 0.0552
_diffrn_reflns_av_sigmaI/netI 0.0704
_diffrn_reflns_limit_h_max 23
_diffrn_reflns_limit_h_min -29
_diffrn_reflns_limit_k_max 17
_diffrn_reflns_limit_k_min -15
_diffrn_reflns_limit_l_max 30
_diffrn_reflns_limit_l_min -30
_diffrn_reflns_number 18664
_diffrn_reflns_theta_full 27.47
_diffrn_reflns_theta_max 27.47
_diffrn_reflns_theta_min 1.79
_exptl_absorpt_coefficient_mu 0.984
_exptl_absorpt_correction_T_max 0.89457
_exptl_absorpt_correction_T_min 0.74598
_exptl_absorpt_correction_type multi-scan
_exptl_absorpt_process_details 'MULscanABS in PLATON (Spek, 2003)'
_exptl_crystal_colour colorless
_exptl_crystal_density_diffrn 1.556
_exptl_crystal_density_method 'not measured'
_exptl_crystal_description prism
_exptl_crystal_F_000 3144
_exptl_crystal_size_max 0.30
_exptl_crystal_size_mid 0.26
_exptl_crystal_size_min 0.16
_refine_diff_density_max 2.071
_refine_diff_density_min -1.564
_refine_diff_density_rms 0.288
_refine_ls_extinction_coef 0.0027(2)
_refine_ls_extinction_expression Fc^*^=kFc[1+0.001xFc^2^\l^3^/sin(2\q)]^-1/4^
_refine_ls_extinction_method SHELXL
_refine_ls_goodness_of_fit_ref 1.071
_refine_ls_hydrogen_treatment constr
_refine_ls_matrix_type full
_refine_ls_number_parameters 395
_refine_ls_number_reflns 7625
_refine_ls_number_restraints 0
_refine_ls_restrained_S_all 1.071
_refine_ls_R_factor_all 0.1034
_refine_ls_R_factor_gt 0.0646
_refine_ls_shift/su_max 0.001
_refine_ls_shift/su_mean 0.000
_refine_ls_structure_factor_coef Fsqd
_refine_ls_weighting_details 'calc w=1/[\s^2^(Fo^2^)+(0.1214P)^2^+0.0000P] where P=(Fo^2^+2Fc^2^)/3'
_refine_ls_weighting_scheme calc
_refine_ls_wR_factor_gt 0.1644
_refine_ls_wR_factor_ref 0.1977
_reflns_number_gt 5199
_reflns_number_total 7625
_reflns_threshold_expression I>2\s(I)
_cod_data_source_file c3dt50555c.txt
_cod_data_source_block pbag130109
_cod_depositor_comments
;
The following automatic conversions were performed:

'_symmetry_cell_setting' value 'Monoclinic' changed to 'monoclinic'
according to /home/saulius/struct/CIF-dictionaries/cif_core.dic
dictionary named 'cif_core.dic' version 2.4.2 from 2011-04-26.

Automatic conversion script
Id: cif_fix_values 1891 2012-01-12 08:04:46Z andrius 
;
_cod_original_sg_symbol_H-M 'C 2/c'
_cod_database_code 7021619

loop_
_symmetry_equiv_pos_as_xyz
'x, y, z'
'-x, y, -z+1/2'
'x+1/2, y+1/2, z'
'-x+1/2, y+1/2, -z+1/2'
'-x, -y, -z'
'x, -y, z-1/2'
'-x+1/2, -y+1/2, -z'
'x+1/2, -y+1/2, z-1/2'

loop_
_atom_site_label
_atom_site_type_symbol
_atom_site_fract_x
_atom_site_fract_y
_atom_site_fract_z
_atom_site_U_iso_or_equiv
_atom_site_adp_type
_atom_site_occupancy
_atom_site_symmetry_multiplicity
_atom_site_calc_flag
_atom_site_refinement_flags
_atom_site_disorder_group
C1 C 0.3069(2) -0.0068(3) 0.49595(19) 0.0270(10) Uani 1 1 d . .
C2 C 0.3618(2) 0.0209(4) 0.5403(2) 0.0347(11) Uani 1 1 d . .
H2 H 0.3595 0.0619 0.5728 0.042 Uiso 1 1 calc R .
C3 C 0.4194(2) -0.0099(4) 0.5379(2) 0.0401(12) Uani 1 1 d . .
H3 H 0.4563 0.0111 0.5682 0.048 Uiso 1 1 calc R .
C4 C 0.4238(2) -0.0713(4) 0.4915(2) 0.0391(12) Uani 1 1 d . .
H4 H 0.4634 -0.0940 0.4904 0.047 Uiso 1 1 calc R .
C5 C 0.3699(3) -0.0989(4) 0.4472(2) 0.0403(13) Uani 1 1 d . .
H5 H 0.3725 -0.1401 0.4149 0.048 Uiso 1 1 calc R .
C6 C 0.3114(3) -0.0673(4) 0.4488(2) 0.0369(12) Uani 1 1 d . .
H6 H 0.2746 -0.0869 0.4178 0.044 Uiso 1 1 calc R .
C7 C 0.1733(2) -0.0439(3) 0.4613(2) 0.0295(10) Uani 1 1 d . .
C8 C 0.1831(3) -0.1466(4) 0.4678(2) 0.0382(12) Uani 1 1 d . .
H8 H 0.2228 -0.1715 0.4911 0.046 Uiso 1 1 calc R .
C9 C 0.1357(3) -0.2111(4) 0.4406(3) 0.0522(16) Uani 1 1 d . .
H9 H 0.1433 -0.2807 0.4432 0.063 Uiso 1 1 calc R .
C10 C 0.0778(4) -0.1760(6) 0.4099(4) 0.070(2) Uani 1 1 d . .
H10 H 0.0447 -0.2217 0.3930 0.084 Uiso 1 1 calc R .
C11 C 0.0661(3) -0.0760(5) 0.4027(3) 0.069(2) Uani 1 1 d . .
H11 H 0.0258 -0.0525 0.3800 0.083 Uiso 1 1 calc R .
C12 C 0.1146(3) -0.0088(4) 0.4293(2) 0.0447(13) Uani 1 1 d . .
H12 H 0.1070 0.0607 0.4254 0.054 Uiso 1 1 calc R .
C13 C 0.2220(2) -0.0353(3) 0.59936(19) 0.0271(10) Uani 1 1 d . .
C14 C 0.2721(3) -0.0982(3) 0.6266(2) 0.0358(12) Uani 1 1 d . .
H14 H 0.3128 -0.0839 0.6246 0.043 Uiso 1 1 calc R .
C15 C 0.2616(3) -0.1819(4) 0.6567(2) 0.0492(15) Uani 1 1 d . .
H15 H 0.2951 -0.2263 0.6748 0.059 Uiso 1 1 calc R .
C16 C 0.2027(4) -0.2010(4) 0.6605(3) 0.0565(18) Uani 1 1 d . .
H16 H 0.1962 -0.2573 0.6824 0.068 Uiso 1 1 calc R .
C17 C 0.1534(3) -0.1391(5) 0.6327(3) 0.0527(16) Uani 1 1 d . .
H17 H 0.1127 -0.1539 0.6347 0.063 Uiso 1 1 calc R .
C18 C 0.1627(3) -0.0555(4) 0.6019(2) 0.0390(12) Uani 1 1 d . .
H18 H 0.1287 -0.0126 0.5827 0.047 Uiso 1 1 calc R .
C19 C 0.2995(2) 0.1326(3) 0.6829(2) 0.0277(10) Uani 1 1 d . .
C20 C 0.3614(2) 0.1651(4) 0.6992(2) 0.0364(11) Uani 1 1 d . .
H20 H 0.3753 0.2031 0.6715 0.044 Uiso 1 1 calc R .
C21 C 0.4025(2) 0.1423(4) 0.7554(2) 0.0434(13) Uani 1 1 d . .
H21 H 0.4444 0.1658 0.7664 0.052 Uiso 1 1 calc R .
C22 C 0.3831(2) 0.0855(4) 0.7958(2) 0.0363(12) Uani 1 1 d . .
H22 H 0.4116 0.0684 0.8341 0.044 Uiso 1 1 calc R .
C23 C 0.3217(3) 0.0539(4) 0.7797(2) 0.0368(12) Uani 1 1 d . .
H23 H 0.3083 0.0152 0.8076 0.044 Uiso 1 1 calc R .
C24 C 0.2794(2) 0.0769(3) 0.7247(2) 0.0318(11) Uani 1 1 d . .
H24 H 0.2371 0.0555 0.7148 0.038 Uiso 1 1 calc R .
C25 C 0.1764(2) 0.2068(3) 0.6178(2) 0.0285(10) Uani 1 1 d . .
C26 C 0.1770(2) 0.2594(4) 0.6700(2) 0.0344(11) Uani 1 1 d . .
H26 H 0.2139 0.2608 0.7039 0.041 Uiso 1 1 calc R .
C27 C 0.1239(3) 0.3093(4) 0.6724(3) 0.0426(13) Uani 1 1 d . .
H27 H 0.1242 0.3428 0.7084 0.051 Uiso 1 1 calc R .
C28 C 0.0703(3) 0.3106(4) 0.6226(3) 0.0513(15) Uani 1 1 d . .
H28 H 0.0344 0.3465 0.6239 0.062 Uiso 1 1 calc R .
C29 C 0.0698(3) 0.2589(5) 0.5711(3) 0.0514(15) Uani 1 1 d . .
H29 H 0.0329 0.2580 0.5373 0.062 Uiso 1 1 calc R .
C30 C 0.1222(3) 0.2086(4) 0.5683(3) 0.0408(13) Uani 1 1 d . .
H30 H 0.1214 0.1749 0.5322 0.049 Uiso 1 1 calc R .
C31 C 0.1034(3) 0.0548(6) 0.2709(3) 0.073(2) Uani 1 1 d . .
H31A H 0.0889 0.1076 0.2401 0.087 Uiso 1 1 calc R .
H31B H 0.0779 0.0586 0.2987 0.087 Uiso 1 1 calc R .
C32 C 0.5000 0.9467(12) 0.7500 0.141(11) Uani 0.60 2 d SP 1
H32A H 0.4793 0.9902 0.7723 0.169 Uiso 0.30 1 calc PR 1
H32B H 0.5207 0.9902 0.7277 0.169 Uiso 0.30 1 calc PR 1
C32B C 0.5000 0.8102(17) 0.7500 0.141(11) Uani 0.40 2 d SP 2
H32C H 0.4793 0.7668 0.7724 0.169 Uiso 0.20 1 calc PR 2
H32D H 0.5207 0.7668 0.7276 0.169 Uiso 0.20 1 calc PR 2
N1 N 0.23390(18) 0.0545(3) 0.56920(16) 0.0258(8) Uani 1 1 d . .
Cl1 Cl 0.09262(12) -0.06184(18) 0.23520(11) 0.1032(8) Uani 1 1 d . .
Cl2 Cl 0.18223(8) 0.07520(13) 0.31182(7) 0.0612(4) Uani 1 1 d . .
Ag1 Ag 0.216579(17) 0.20375(2) 0.442908(15) 0.03029(17) Uani 1 1 d . .
P1 P 0.23265(5) 0.04705(9) 0.49545(5) 0.0255(3) Uani 1 1 d . .
P2 P 0.24873(6) 0.16365(9) 0.60815(5) 0.0253(3) Uani 1 1 d . .
B1 B 0.4685(3) 0.2561(6) 0.6129(3) 0.0511(17) Uani 1 1 d . .
F1 F 0.4769(3) 0.1587(4) 0.6352(3) 0.146(3) Uani 1 1 d . .
F2 F 0.40484(14) 0.2619(3) 0.58030(15) 0.0512(8) Uani 1 1 d . .
F3 F 0.5019(3) 0.2697(8) 0.5770(3) 0.212(5) Uani 1 1 d . .
F4 F 0.4835(2) 0.3157(3) 0.66130(18) 0.0772(13) Uani 1 1 d . .
Cl3 Cl 0.44451(12) 0.8808(3) 0.69944(10) 0.1313(12) Uani 1 1 d . .

loop_
_atom_site_aniso_label
_atom_site_aniso_U_11
_atom_site_aniso_U_22
_atom_site_aniso_U_33
_atom_site_aniso_U_23
_atom_site_aniso_U_13
_atom_site_aniso_U_12
C1 0.035(3) 0.021(2) 0.026(2) 0.0001(19) 0.0112(19) 0.0007(19)
C2 0.038(3) 0.030(3) 0.038(3) -0.002(2) 0.015(2) -0.002(2)
C3 0.034(3) 0.042(3) 0.045(3) -0.002(3) 0.013(2) -0.004(2)
C4 0.035(3) 0.040(3) 0.051(3) 0.002(3) 0.026(2) 0.003(2)
C5 0.051(3) 0.041(3) 0.037(3) -0.002(2) 0.026(3) 0.011(3)
C6 0.042(3) 0.038(3) 0.034(3) 0.001(2) 0.016(2) 0.003(2)
C7 0.037(3) 0.028(2) 0.027(2) -0.0037(19) 0.014(2) -0.008(2)
C8 0.048(3) 0.030(3) 0.039(3) -0.002(2) 0.017(2) -0.005(2)
C9 0.069(4) 0.032(3) 0.058(4) -0.011(3) 0.025(3) -0.017(3)
C10 0.065(5) 0.067(5) 0.079(5) -0.026(4) 0.026(4) -0.033(4)
C11 0.038(4) 0.071(5) 0.085(5) -0.010(4) -0.001(3) -0.015(3)
C12 0.040(3) 0.038(3) 0.055(3) 0.001(3) 0.014(3) -0.004(2)
C13 0.038(3) 0.020(2) 0.024(2) -0.0011(18) 0.011(2) -0.0083(19)
C14 0.052(3) 0.025(3) 0.030(2) 0.000(2) 0.012(2) -0.001(2)
C15 0.078(5) 0.029(3) 0.036(3) 0.007(2) 0.012(3) -0.003(3)
C16 0.098(6) 0.035(3) 0.037(3) 0.005(3) 0.022(3) -0.021(3)
C17 0.065(4) 0.053(4) 0.044(3) -0.002(3) 0.023(3) -0.029(3)
C18 0.051(3) 0.036(3) 0.031(2) -0.008(2) 0.014(2) -0.010(2)
C19 0.034(3) 0.022(2) 0.029(2) -0.0018(19) 0.012(2) 0.0045(19)
C20 0.034(3) 0.036(3) 0.040(3) -0.005(2) 0.013(2) -0.005(2)
C21 0.030(3) 0.061(4) 0.033(3) -0.004(3) 0.003(2) 0.002(3)
C22 0.033(3) 0.045(3) 0.026(2) -0.002(2) 0.003(2) 0.008(2)
C23 0.055(3) 0.029(3) 0.027(2) 0.002(2) 0.014(2) 0.007(2)
C24 0.039(3) 0.026(2) 0.031(2) 0.000(2) 0.012(2) -0.003(2)
C25 0.032(3) 0.022(2) 0.036(2) -0.0019(19) 0.017(2) 0.0011(19)
C26 0.039(3) 0.031(3) 0.039(3) -0.001(2) 0.020(2) -0.005(2)
C27 0.051(3) 0.032(3) 0.056(3) -0.014(2) 0.031(3) -0.003(2)
C28 0.040(3) 0.045(3) 0.076(4) -0.005(3) 0.028(3) 0.011(3)
C29 0.032(3) 0.068(4) 0.053(3) -0.011(3) 0.012(3) 0.010(3)
C30 0.035(3) 0.050(3) 0.039(3) -0.006(2) 0.013(2) 0.006(2)
C31 0.063(5) 0.089(6) 0.063(4) -0.004(4) 0.017(4) 0.008(4)
C32 0.119(15) 0.024(7) 0.35(3) 0.000 0.17(2) 0.000
C32B 0.119(15) 0.024(7) 0.35(3) 0.000 0.17(2) 0.000
N1 0.032(2) 0.0208(19) 0.0271(18) 0.0011(16) 0.0131(16) 0.0021(16)
Cl1 0.1011(18) 0.0868(15) 0.1091(17) -0.0299(13) 0.0145(14) -0.0246(13)
Cl2 0.0631(11) 0.0600(10) 0.0612(9) -0.0078(8) 0.0205(8) -0.0011(8)
Ag1 0.0368(3) 0.0234(2) 0.0310(2) 0.00403(14) 0.01089(17) -0.00204(14)
P1 0.0282(6) 0.0223(6) 0.0268(6) 0.0011(5) 0.0098(5) -0.0001(5)
P2 0.0288(6) 0.0217(6) 0.0266(6) 0.0011(5) 0.0106(5) -0.0004(5)
B1 0.037(4) 0.072(5) 0.043(4) 0.004(4) 0.011(3) 0.010(3)
F1 0.113(4) 0.082(3) 0.160(5) -0.052(4) -0.075(4) 0.054(3)
F2 0.0336(18) 0.057(2) 0.059(2) 0.0121(17) 0.0087(15) 0.0057(15)
F3 0.062(3) 0.499(14) 0.088(4) -0.085(6) 0.042(3) -0.098(6)
F4 0.081(3) 0.066(2) 0.068(3) -0.029(2) -0.001(2) 0.010(2)
Cl3 0.0760(16) 0.244(4) 0.0690(14) -0.0344(18) 0.0159(12) 0.0092(19)

loop_
_atom_type_symbol
_atom_type_description
_atom_type_scat_dispersion_real
_atom_type_scat_dispersion_imag
_atom_type_scat_source
C C 0.0033 0.0016 'International Tables Vol C Tables 4.2.6.8 and 6.1.1.4'
H H 0.0000 0.0000 'International Tables Vol C Tables 4.2.6.8 and 6.1.1.4'
N N 0.0061 0.0033 'International Tables Vol C Tables 4.2.6.8 and 6.1.1.4'
Cl Cl 0.1484 0.1585 'International Tables Vol C Tables 4.2.6.8 and 6.1.1.4'
Ag Ag -0.8971 1.1015 'International Tables Vol C Tables 4.2.6.8 and 6.1.1.4'
P P 0.1023 0.0942 'International Tables Vol C Tables 4.2.6.8 and 6.1.1.4'
B B 0.0013 0.0007 'International Tables Vol C Tables 4.2.6.8 and 6.1.1.4'
F F 0.0171 0.0103 'International Tables Vol C Tables 4.2.6.8 and 6.1.1.4'

loop_
_geom_angle_atom_site_label_1
_geom_angle_atom_site_label_2
_geom_angle_atom_site_label_3
_geom_angle
_geom_angle_site_symmetry_1
_geom_angle_site_symmetry_3
C2 C1 C6 118.3(4) . .
C2 C1 P1 120.0(3) . .
C6 C1 P1 121.3(4) . .
C3 C2 C1 121.2(5) . .
C3 C2 H2 119.4 . .
C1 C2 H2 119.4 . .
C2 C3 C4 120.5(5) . .
C2 C3 H3 119.8 . .
C4 C3 H3 119.8 . .
C5 C4 C3 119.0(5) . .
C5 C4 H4 120.5 . .
C3 C4 H4 120.5 . .
C4 C5 C6 121.0(5) . .
C4 C5 H5 119.5 . .
C6 C5 H5 119.5 . .
C5 C6 C1 120.0(5) . .
C5 C6 H6 120.0 . .
C1 C6 H6 120.0 . .
C12 C7 C8 119.1(5) . .
C12 C7 P1 117.2(4) . .
C8 C7 P1 123.6(4) . .
C9 C8 C7 120.2(6) . .
C9 C8 H8 119.9 . .
C7 C8 H8 119.9 . .
C10 C9 C8 120.3(6) . .
C10 C9 H9 119.9 . .
C8 C9 H9 119.9 . .
C9 C10 C11 121.3(6) . .
C9 C10 H10 119.4 . .
C11 C10 H10 119.4 . .
C10 C11 C12 119.1(6) . .
C10 C11 H11 120.4 . .
C12 C11 H11 120.4 . .
C7 C12 C11 119.9(6) . .
C7 C12 H12 120.1 . .
C11 C12 H12 120.1 . .
C18 C13 C14 121.1(4) . .
C18 C13 N1 120.4(4) . .
C14 C13 N1 118.5(4) . .
C15 C14 C13 118.9(5) . .
C15 C14 H14 120.6 . .
C13 C14 H14 120.6 . .
C16 C15 C14 120.2(6) . .
C16 C15 H15 119.9 . .
C14 C15 H15 119.9 . .
C17 C16 C15 120.5(5) . .
C17 C16 H16 119.8 . .
C15 C16 H16 119.8 . .
C16 C17 C18 120.3(6) . .
C16 C17 H17 119.9 . .
C18 C17 H17 119.9 . .
C13 C18 C17 119.1(5) . .
C13 C18 H18 120.5 . .
C17 C18 H18 120.5 . .
C20 C19 C24 119.2(5) . .
C20 C19 P2 117.9(4) . .
C24 C19 P2 123.0(4) . .
C21 C20 C19 120.4(5) . .
C21 C20 H20 119.8 . .
C19 C20 H20 119.8 . .
C20 C21 C22 120.3(5) . .
C20 C21 H21 119.8 . .
C22 C21 H21 119.8 . .
C23 C22 C21 119.2(5) . .
C23 C22 H22 120.4 . .
C21 C22 H22 120.4 . .
C24 C23 C22 121.8(5) . .
C24 C23 H23 119.1 . .
C22 C23 H23 119.1 . .
C23 C24 C19 119.1(5) . .
C23 C24 H24 120.5 . .
C19 C24 H24 120.5 . .
C30 C25 C26 118.6(4) . .
C30 C25 P2 119.4(4) . .
C26 C25 P2 120.3(4) . .
C27 C26 C25 120.2(5) . .
C27 C26 H26 119.9 . .
C25 C26 H26 119.9 . .
C26 C27 C28 120.5(5) . .
C26 C27 H27 119.8 . .
C28 C27 H27 119.8 . .
C29 C28 C27 119.2(5) . .
C29 C28 H28 120.4 . .
C27 C28 H28 120.4 . .
C30 C29 C28 120.9(6) . .
C30 C29 H29 119.6 . .
C28 C29 H29 119.6 . .
C29 C30 C25 120.6(5) . .
C29 C30 H30 119.7 . .
C25 C30 H30 119.7 . .
Cl2 C31 Cl1 111.3(4) . .
Cl2 C31 H31A 109.4 . .
Cl1 C31 H31A 109.4 . .
Cl2 C31 H31B 109.4 . .
Cl1 C31 H31B 109.4 . .
H31A C31 H31B 108.0 . .
Cl3 C32 Cl3 116.2(9) . 2_656
Cl3 C32 H32A 108.2 . .
Cl3 C32 H32A 108.2 2_656 .
Cl3 C32 H32B 108.2 . .
Cl3 C32 H32B 108.2 2_656 .
H32A C32 H32B 107.4 . .
Cl3 C32B Cl3 112.5(13) 2_656 .
Cl3 C32B H32C 109.1 2_656 .
Cl3 C32B H32C 109.1 . .
Cl3 C32B H32D 109.1 2_656 .
Cl3 C32B H32D 109.1 . .
H32C C32B H32D 107.8 . .
C13 N1 P2 119.4(3) . .
C13 N1 P1 119.0(3) . .
P2 N1 P1 121.6(2) . .
P2 Ag1 P1 151.69(4) 7_556 .
P2 Ag1 Ag1 88.80(3) 7_556 7_556
P1 Ag1 Ag1 87.57(3) . 7_556
N1 P1 C7 105.12(19) . .
N1 P1 C1 106.83(19) . .
C7 P1 C1 106.5(2) . .
N1 P1 Ag1 114.27(13) . .
C7 P1 Ag1 113.40(16) . .
C1 P1 Ag1 110.16(15) . .
N1 P2 C25 108.0(2) . .
N1 P2 C19 105.85(19) . .
C25 P2 C19 106.1(2) . .
N1 P2 Ag1 114.61(13) . 7_556
C25 P2 Ag1 105.47(15) . 7_556
C19 P2 Ag1 116.24(16) . 7_556
F3 B1 F4 114.4(7) . .
F3 B1 F2 110.1(6) . .
F4 B1 F2 111.7(5) . .
F3 B1 F1 109.4(8) . .
F4 B1 F1 106.1(6) . .
F2 B1 F1 104.5(6) . .
C32 Cl3 C32B 65.6(8) . .

loop_
_geom_bond_atom_site_label_1
_geom_bond_atom_site_label_2
_geom_bond_distance
_geom_bond_site_symmetry_2
C1 C2 1.390(6) .
C1 C6 1.396(7) .
C1 P1 1.816(5) .
C2 C3 1.377(7) .
C2 H2 0.9500 .
C3 C4 1.387(7) .
C3 H3 0.9500 .
C4 C5 1.376(8) .
C4 H4 0.9500 .
C5 C6 1.394(7) .
C5 H5 0.9500 .
C6 H6 0.9500 .
C7 C12 1.381(7) .
C7 C8 1.400(7) .
C7 P1 1.802(5) .
C8 C9 1.367(8) .
C8 H8 0.9500 .
C9 C10 1.360(10) .
C9 H9 0.9500 .
C10 C11 1.371(9) .
C10 H10 0.9500 .
C11 C12 1.403(8) .
C11 H11 0.9500 .
C12 H12 0.9500 .
C13 C18 1.380(7) .
C13 C14 1.394(7) .
C13 N1 1.464(5) .
C14 C15 1.385(7) .
C14 H14 0.9500 .
C15 C16 1.378(9) .
C15 H15 0.9500 .
C16 C17 1.377(9) .
C16 H16 0.9500 .
C17 C18 1.385(7) .
C17 H17 0.9500 .
C18 H18 0.9500 .
C19 C20 1.392(7) .
C19 C24 1.409(6) .
C19 P2 1.808(5) .
C20 C21 1.380(7) .
C20 H20 0.9500 .
C21 C22 1.385(8) .
C21 H21 0.9500 .
C22 C23 1.380(7) .
C22 H22 0.9500 .
C23 C24 1.371(7) .
C23 H23 0.9500 .
C24 H24 0.9500 .
C25 C30 1.391(7) .
C25 C26 1.401(7) .
C25 P2 1.807(5) .
C26 C27 1.387(7) .
C26 H26 0.9500 .
C27 C28 1.387(9) .
C27 H27 0.9500 .
C28 C29 1.382(8) .
C28 H28 0.9500 .
C29 C30 1.378(7) .
C29 H29 0.9500 .
C30 H30 0.9500 .
C31 Cl2 1.752(7) .
C31 Cl1 1.758(7) .
C31 H31A 0.9900 .
C31 H31B 0.9900 .
C32 Cl3 1.677(8) .
C32 Cl3 1.677(8) 2_656
C32 H32A 0.9900 .
C32 H32B 0.9900 .
C32B Cl3 1.711(13) 2_656
C32B Cl3 1.711(13) .
C32B H32C 0.9900 .
C32B H32D 0.9900 .
N1 P2 1.703(4) .
N1 P1 1.711(4) .
Ag1 P2 2.4047(12) 7_556
Ag1 P1 2.4072(12) .
Ag1 Ag1 2.8946(7) 7_556
P2 Ag1 2.4047(12) 7_556
B1 F3 1.298(8) .
B1 F4 1.338(8) .
B1 F2 1.397(7) .
B1 F1 1.402(10) .

loop_
_geom_torsion_atom_site_label_1
_geom_torsion_atom_site_label_2
_geom_torsion_atom_site_label_3
_geom_torsion_atom_site_label_4
_geom_torsion
_geom_torsion_site_symmetry_1
_geom_torsion_site_symmetry_4
C6 C1 C2 C3 0.2(7) . .
P1 C1 C2 C3 -172.6(4) . .
C1 C2 C3 C4 -1.3(8) . .
C2 C3 C4 C5 1.6(8) . .
C3 C4 C5 C6 -1.0(8) . .
C4 C5 C6 C1 0.0(8) . .
C2 C1 C6 C5 0.4(7) . .
P1 C1 C6 C5 173.2(4) . .
C12 C7 C8 C9 2.7(8) . .
P1 C7 C8 C9 179.7(4) . .
C7 C8 C9 C10 -3.6(9) . .
C8 C9 C10 C11 3.2(11) . .
C9 C10 C11 C12 -2.0(11) . .
C8 C7 C12 C11 -1.5(8) . .
P1 C7 C12 C11 -178.7(5) . .
C10 C11 C12 C7 1.1(10) . .
C18 C13 C14 C15 -0.2(7) . .
N1 C13 C14 C15 178.2(4) . .
C13 C14 C15 C16 -1.4(8) . .
C14 C15 C16 C17 2.3(9) . .
C15 C16 C17 C18 -1.6(9) . .
C14 C13 C18 C17 0.8(7) . .
N1 C13 C18 C17 -177.6(4) . .
C16 C17 C18 C13 0.1(8) . .
C24 C19 C20 C21 0.5(7) . .
P2 C19 C20 C21 -179.0(4) . .
C19 C20 C21 C22 1.1(8) . .
C20 C21 C22 C23 -1.6(8) . .
C21 C22 C23 C24 0.3(8) . .
C22 C23 C24 C19 1.3(7) . .
C20 C19 C24 C23 -1.7(7) . .
P2 C19 C24 C23 177.8(3) . .
C30 C25 C26 C27 2.0(7) . .
P2 C25 C26 C27 167.2(4) . .
C25 C26 C27 C28 -2.1(8) . .
C26 C27 C28 C29 2.0(9) . .
C27 C28 C29 C30 -1.7(10) . .
C28 C29 C30 C25 1.6(10) . .
C26 C25 C30 C29 -1.7(8) . .
P2 C25 C30 C29 -167.0(5) . .
C18 C13 N1 P2 84.6(5) . .
C14 C13 N1 P2 -93.8(4) . .
C18 C13 N1 P1 -95.5(4) . .
C14 C13 N1 P1 86.1(5) . .
C13 N1 P1 C7 34.5(4) . .
P2 N1 P1 C7 -145.6(3) . .
C13 N1 P1 C1 -78.4(4) . .
P2 N1 P1 C1 101.4(3) . .
C13 N1 P1 Ag1 159.5(3) . .
P2 N1 P1 Ag1 -20.7(3) . .
C12 C7 P1 N1 97.6(4) . .
C8 C7 P1 N1 -79.5(4) . .
C12 C7 P1 C1 -149.2(4) . .
C8 C7 P1 C1 33.7(4) . .
C12 C7 P1 Ag1 -27.9(4) . .
C8 C7 P1 Ag1 155.0(3) . .
C2 C1 P1 N1 -39.8(4) . .
C6 C1 P1 N1 147.6(4) . .
C2 C1 P1 C7 -151.7(4) . .
C6 C1 P1 C7 35.6(4) . .
C2 C1 P1 Ag1 84.9(4) . .
C6 C1 P1 Ag1 -87.7(4) . .
P2 Ag1 P1 N1 115.20(16) 7_556 .
Ag1 Ag1 P1 N1 32.26(15) 7_556 .
P2 Ag1 P1 C7 -124.34(17) 7_556 .
Ag1 Ag1 P1 C7 152.73(16) 7_556 .
P2 Ag1 P1 C1 -5.07(19) 7_556 .
Ag1 Ag1 P1 C1 -88.00(15) 7_556 .
C13 N1 P2 C25 -72.2(4) . .
P1 N1 P2 C25 107.9(3) . .
C13 N1 P2 C19 41.1(4) . .
P1 N1 P2 C19 -138.8(3) . .
C13 N1 P2 Ag1 170.5(3) . 7_556
P1 N1 P2 Ag1 -9.4(3) . 7_556
C30 C25 P2 N1 -48.1(4) . .
C26 C25 P2 N1 146.8(4) . .
C30 C25 P2 C19 -161.2(4) . .
C26 C25 P2 C19 33.7(4) . .
C30 C25 P2 Ag1 74.9(4) . 7_556
C26 C25 P2 Ag1 -90.2(4) . 7_556
C20 C19 P2 N1 110.7(4) . .
C24 C19 P2 N1 -68.8(4) . .
C20 C19 P2 C25 -134.6(4) . .
C24 C19 P2 C25 45.8(4) . .
C20 C19 P2 Ag1 -17.8(4) . 7_556
C24 C19 P2 Ag1 162.7(3) . 7_556
Cl3 C32 Cl3 C32B 0.000(5) 2_656 .
Cl3 C32B Cl3 C32 0.000(5) 2_656 .
